data_7024720
loop_
_publ_author_name
'Schley, Michael'
'Fritzsche, Sebastian'
'L\"onnecke, Peter'
'Hey-Hawkins, Evamarie'

_publ_section_title
;
 Soluble monometallic salen complexes derived from O-functionalised
 diamines as metalloligands for the synthesis of heterobimetallic
 complexes.
;
_journal_issue 17
_journal_name_full 'Dalton transactions (Cambridge, England : 2003)'
_journal_page_first 4090
_journal_page_last 4106
_journal_paper_doi 10.1039/b920706f
_journal_volume 39
_journal_year 2010
_chemical_formula_sum 'C80 H102 Cl3 Mo2 N5 O10'
_chemical_formula_weight 1591.90
_chemical_name_systematic
;
?
;
_space_group_IT_number 14
_symmetry_cell_setting monoclinic
_symmetry_space_group_name_Hall '-P 2yn'
_symmetry_space_group_name_H-M 'P 1 21/n 1'
_atom_sites_solution_hydrogens geom
_atom_sites_solution_primary direct
_atom_sites_solution_secondary difmap
_audit_creation_method SHELXL-97
_cell_angle_alpha 90.00
_cell_angle_beta 92.341(7)
_cell_angle_gamma 90.00
_cell_formula_units_Z 4
_cell_length_a 18.200(6)
_cell_length_b 21.509(7)
_cell_length_c 20.778(7)
_cell_measurement_reflns_used 858
_cell_measurement_temperature 208(2)
_cell_measurement_theta_max 27.61
_cell_measurement_theta_min 2.24
_cell_volume 8127(5)
_computing_cell_refinement 'Bruker SAINT'
_computing_data_collection 'Bruker SMART'
_computing_data_reduction 'Bruker SAINT'
_computing_molecular_graphics 'ORTEP3 for Windows (L. J. Farrugia, 1997)'
_computing_publication_material 'WINGX (L.J. Farrugia,1999)'
_computing_structure_refinement 'SHELXL-97 (Sheldrick,1997)'
_computing_structure_solution 'SHELXS-97 (Sheldrick, 1990)'
_diffrn_ambient_temperature 208(2)
_diffrn_measured_fraction_theta_full 1.000
_diffrn_measured_fraction_theta_max 1.000
_diffrn_measurement_device_type 'ccd area detector'
_diffrn_measurement_method \w-scans
_diffrn_radiation_monochromator graphite
_diffrn_radiation_source 'fine-focus sealed tube'
_diffrn_radiation_type MoK\a
_diffrn_radiation_wavelength 0.71073
_diffrn_reflns_av_R_equivalents 0.1551
_diffrn_reflns_av_sigmaI/netI 0.1619
_diffrn_reflns_limit_h_max 19
_diffrn_reflns_limit_h_min -20
_diffrn_reflns_limit_k_max 23
_diffrn_reflns_limit_k_min -19
_diffrn_reflns_limit_l_max 16
_diffrn_reflns_limit_l_min -23
_diffrn_reflns_number 34850
_diffrn_reflns_theta_full 23.25
_diffrn_reflns_theta_max 23.25
_diffrn_reflns_theta_min 1.47
_exptl_absorpt_coefficient_mu 0.465
_exptl_absorpt_correction_type multi-scan
_exptl_crystal_colour orange
_exptl_crystal_density_diffrn 1.301
_exptl_crystal_density_method 'not measured'
_exptl_crystal_description prism
_exptl_crystal_F_000 3328
_exptl_crystal_size_max 0.40
_exptl_crystal_size_mid 0.10
_exptl_crystal_size_min 0.05
_refine_diff_density_max 1.677
_refine_diff_density_min -1.126
_refine_diff_density_rms 0.145
_refine_ls_extinction_method none
_refine_ls_goodness_of_fit_ref 1.003
_refine_ls_hydrogen_treatment constr
_refine_ls_matrix_type full
_refine_ls_number_parameters 806
_refine_ls_number_reflns 11649
_refine_ls_number_restraints 147
_refine_ls_restrained_S_all 0.999
_refine_ls_R_factor_all 0.2075
_refine_ls_R_factor_gt 0.1010
_refine_ls_shift/su_max 0.002
_refine_ls_shift/su_mean 0.000
_refine_ls_structure_factor_coef Fsqd
_refine_ls_weighting_details 'calc w=1/[\s^2^(Fo^2^)+(0.1511P)^2^+0.0000P] where P=(Fo^2^+2Fc^2^)/3'
_refine_ls_weighting_scheme calc
_refine_ls_wR_factor_gt 0.2306
_refine_ls_wR_factor_ref 0.2854
_reflns_number_gt 5574
_reflns_number_total 11649
_reflns_threshold_expression >2sigma(I)
_cod_data_source_file b920706f.txt
_cod_data_source_block c1486fin
_cod_depositor_comments
;
The following automatic conversions were performed:

'_symmetry_cell_setting' value 'Monoclinic' changed to 'monoclinic'
according to /home/saulius/struct/CIF-dictionaries/cif_core.dic
dictionary named 'cif_core.dic' version 2.4.2 from 2011-04-26.

Automatic conversion script
Id: cif_fix_values 1891 2012-01-12 08:04:46Z andrius 
;
_cod_original_sg_symbol_H-M 'P2(1)/n '
_cod_database_code 7024720

loop_
_symmetry_equiv_pos_as_xyz
'x, y, z'
'-x+1/2, y+1/2, -z+1/2'
'-x, -y, -z'
'x-1/2, -y-1/2, z-1/2'

loop_
_atom_site_label
_atom_site_type_symbol
_atom_site_fract_x
_atom_site_fract_y
_atom_site_fract_z
_atom_site_U_iso_or_equiv
_atom_site_adp_type
_atom_site_occupancy
_atom_site_symmetry_multiplicity
_atom_site_calc_flag
_atom_site_refinement_flags
_atom_site_disorder_assembly
_atom_site_disorder_group
Mo1 Mo 1.01472(5) 0.82985(5) 0.52854(4) 0.0408(3) Uani 1 1 d . . .
Mo2 Mo 1.03290(5) 0.67798(5) 0.58507(4) 0.0383(3) Uani 1 1 d . . .
Cl1 Cl 1.13105(16) 0.83048(16) 0.48402(13) 0.0524(9) Uani 1 1 d . . .
Cl2 Cl 0.91472(15) 0.68065(16) 0.62732(13) 0.0512(8) Uani 1 1 d . . .
Cl3 Cl 0.77004(16) 0.83531(15) 0.80617(13) 0.0547(9) Uani 1 1 d . . .
O1 O 1.0546(4) 0.8806(4) 0.5989(3) 0.043(2) Uani 1 1 d . . .
O2 O 0.5912(4) 0.7874(5) 0.5029(4) 0.068(3) Uani 1 1 d . . .
H1O2 H 0.5461 0.7827 0.5052 0.102 Uiso 1 1 calc R . .
O3 O 0.5846(4) 0.7937(5) 0.6096(4) 0.070(3) Uani 1 1 d . . .
O4 O 0.9940(3) 0.6264(4) 0.5152(3) 0.041(2) Uani 1 1 d . . .
O5 O 1.4410(4) 0.7787(4) 0.6088(4) 0.068(3) Uani 1 1 d . . .
H1O5 H 1.4841 0.7907 0.6062 0.103 Uiso 1 1 calc R . .
O6 O 1.4514(4) 0.7659(4) 0.5027(4) 0.063(3) Uani 1 1 d . . .
O7 O 0.9740(4) 0.8786(4) 0.4774(4) 0.062(2) Uani 1 1 d . . .
O8 O 0.9860(4) 0.7583(4) 0.5028(3) 0.048(2) Uani 1 1 d . . .
O9 O 1.0626(4) 0.7494(4) 0.6093(3) 0.042(2) Uani 1 1 d . . .
O10 O 1.0709(4) 0.6283(4) 0.6380(3) 0.058(2) Uani 1 1 d . . .
N1 N 0.9246(4) 0.8300(4) 0.5907(4) 0.034(2) Uani 1 1 d . . .
N2 N 0.8574(5) 0.8372(4) 0.6776(4) 0.040(2) Uani 1 1 d . . .
H1N2 H 0.8459 0.8415 0.7176 0.048 Uiso 1 1 calc R . .
N3 N 1.1262(5) 0.6756(4) 0.5246(4) 0.041(2) Uani 1 1 d . . .
N4 N 1.1954(4) 0.6703(4) 0.4401(4) 0.040(2) Uani 1 1 d . . .
H1N4 H 1.2093 0.6634 0.4012 0.048 Uiso 1 1 calc R . .
N5 N 0.7218(6) 0.6961(5) 0.7841(5) 0.059(3) Uani 1 1 d . . .
H5N H 0.7325 0.7376 0.7897 0.071 Uiso 1 1 calc R . .
C1 C 1.0514(6) 0.8820(5) 0.6654(5) 0.043(3) Uani 1 1 d . . .
C2 C 1.1105(6) 0.9083(6) 0.7021(5) 0.043(3) Uani 1 1 d . . .
C3 C 1.1030(6) 0.9083(6) 0.7688(5) 0.049(3) Uani 1 1 d . . .
H3 H 1.1409 0.9261 0.7948 0.059 Uiso 1 1 calc R . .
C4 C 1.0423(6) 0.8835(6) 0.7991(5) 0.050(3) Uani 1 1 d . . .
C5 C 0.9866(6) 0.8589(5) 0.7607(5) 0.041(3) Uani 1 1 d . . .
H5 H 0.9455 0.8416 0.7800 0.049 Uiso 1 1 calc R . .
C6 C 0.9894(5) 0.8589(5) 0.6943(5) 0.033(3) Uani 1 1 d . . .
C7 C 1.1783(6) 0.9353(6) 0.6712(6) 0.053(3) Uani 1 1 d . . .
C8 C 1.2197(7) 0.8833(7) 0.6383(6) 0.072(4) Uani 1 1 d . . .
H8A H 1.2332 0.8515 0.6696 0.107 Uiso 1 1 calc R . .
H8B H 1.2637 0.9001 0.6201 0.107 Uiso 1 1 calc R . .
H8C H 1.1884 0.8653 0.6043 0.107 Uiso 1 1 calc R . .
C9 C 1.2322(7) 0.9640(7) 0.7196(6) 0.070(4) Uani 1 1 d . . .
H9A H 1.2475 0.9330 0.7513 0.105 Uiso 1 1 calc R . .
H9B H 1.2088 0.9985 0.7409 0.105 Uiso 1 1 calc R . .
H9C H 1.2747 0.9790 0.6977 0.105 Uiso 1 1 calc R . .
C10 C 1.1567(7) 0.9858(7) 0.6238(7) 0.077(4) Uani 1 1 d . . .
H10A H 1.2004 1.0020 0.6045 0.115 Uiso 1 1 calc R . .
H10B H 1.1321 1.0190 0.6459 0.115 Uiso 1 1 calc R . .
H10C H 1.1238 0.9688 0.5903 0.115 Uiso 1 1 calc R . .
C11 C 1.0400(7) 0.8833(7) 0.8733(5) 0.055(4) Uani 1 1 d . . .
C12 C 0.9841(12) 0.8414(9) 0.8964(6) 0.140(9) Uani 1 1 d . . .
H12A H 0.9942 0.7994 0.8822 0.210 Uiso 1 1 calc R . .
H12B H 0.9361 0.8543 0.8794 0.210 Uiso 1 1 calc R . .
H12C H 0.9849 0.8425 0.9431 0.210 Uiso 1 1 calc R . .
C13 C 1.1123(11) 0.8589(16) 0.9040(8) 0.231(17) Uani 1 1 d . . .
H13A H 1.1526 0.8847 0.8908 0.347 Uiso 1 1 calc R . .
H13B H 1.1201 0.8164 0.8902 0.347 Uiso 1 1 calc R . .
H13C H 1.1098 0.8601 0.9506 0.347 Uiso 1 1 calc R . .
C14 C 1.0306(15) 0.9455(9) 0.8945(7) 0.178(12) Uani 1 1 d . . .
H14A H 1.0698 0.9712 0.8789 0.267 Uiso 1 1 calc R . .
H14B H 1.0318 0.9465 0.9412 0.267 Uiso 1 1 calc R . .
H14C H 0.9836 0.9611 0.8778 0.267 Uiso 1 1 calc R . .
C15 C 0.9259(6) 0.8417(5) 0.6554(5) 0.036(3) Uani 1 1 d . . .
C16 C 0.8497(6) 0.8189(5) 0.5724(5) 0.037(3) Uani 1 1 d . . .
C17 C 0.8182(6) 0.8046(5) 0.5134(5) 0.043(3) Uani 1 1 d . . .
H17 H 0.8468 0.8006 0.4769 0.051 Uiso 1 1 calc R . .
C18 C 0.7426(6) 0.7961(6) 0.5091(5) 0.053(4) Uani 1 1 d . . .
H18 H 0.7191 0.7854 0.4695 0.064 Uiso 1 1 calc R . .
C19 C 0.7005(6) 0.8038(5) 0.5654(5) 0.041(3) Uani 1 1 d . . .
C20 C 0.7339(6) 0.8183(5) 0.6239(5) 0.045(3) Uani 1 1 d . . .
H20 H 0.7061 0.8237 0.6606 0.054 Uiso 1 1 calc R . .
C21 C 0.8089(5) 0.8248(5) 0.6273(4) 0.034(3) Uani 1 1 d . . .
C22 C 0.6207(6) 0.7946(6) 0.5605(6) 0.051(3) Uani 1 1 d . . .
C23 C 1.0043(6) 0.6117(5) 0.4534(5) 0.036(3) Uani 1 1 d . . .
C24 C 0.9490(6) 0.5790(6) 0.4183(5) 0.043(3) Uani 1 1 d . . .
C25 C 0.9672(6) 0.5580(6) 0.3574(5) 0.049(3) Uani 1 1 d . . .
H25 H 0.9318 0.5351 0.3332 0.059 Uiso 1 1 calc R . .
C26 C 1.0346(7) 0.5689(6) 0.3302(5) 0.047(3) Uani 1 1 d . . .
C27 C 1.0849(6) 0.6019(5) 0.3641(5) 0.040(3) Uani 1 1 d . . .
H27 H 1.1303 0.6105 0.3460 0.048 Uiso 1 1 calc R . .
C28 C 1.0715(6) 0.6244(5) 0.4269(4) 0.036(3) Uani 1 1 d . . .
C29 C 0.8734(6) 0.5664(6) 0.4470(5) 0.043(3) Uani 1 1 d . . .
C30 C 0.8379(6) 0.6282(7) 0.4627(6) 0.066(4) Uani 1 1 d . . .
H30A H 0.8696 0.6508 0.4933 0.099 Uiso 1 1 calc R . .
H30B H 0.7907 0.6208 0.4813 0.099 Uiso 1 1 calc R . .
H30C H 0.8309 0.6524 0.4236 0.099 Uiso 1 1 calc R . .
C31 C 0.8834(6) 0.5272(7) 0.5080(6) 0.070(4) Uani 1 1 d . . .
H31A H 0.9156 0.5488 0.5389 0.104 Uiso 1 1 calc R . .
H31B H 0.9049 0.4875 0.4974 0.104 Uiso 1 1 calc R . .
H31C H 0.8359 0.5205 0.5265 0.104 Uiso 1 1 calc R . .
C32 C 0.8231(7) 0.5326(7) 0.3992(6) 0.078(5) Uani 1 1 d . . .
H32A H 0.8447 0.4929 0.3885 0.117 Uiso 1 1 calc R . .
H32B H 0.8164 0.5575 0.3605 0.117 Uiso 1 1 calc R . .
H32C H 0.7758 0.5258 0.4180 0.117 Uiso 1 1 calc R . .
C33 C 1.0530(8) 0.5374(7) 0.2648(6) 0.062(4) Uani 1 1 d . . .
C34 C 0.9916(9) 0.5022(10) 0.2346(7) 0.135(9) Uani 1 1 d . . .
H34A H 0.9513 0.5303 0.2237 0.202 Uiso 1 1 calc R . .
H34B H 0.9753 0.4709 0.2644 0.202 Uiso 1 1 calc R . .
H34C H 1.0077 0.4822 0.1958 0.202 Uiso 1 1 calc R . .
C35 C 1.1129(14) 0.4899(10) 0.2780(9) 0.170(11) Uani 1 1 d . . .
H35A H 1.1556 0.5101 0.2981 0.255 Uiso 1 1 calc R . .
H35B H 1.1264 0.4709 0.2378 0.255 Uiso 1 1 calc R . .
H35C H 1.0952 0.4580 0.3066 0.255 Uiso 1 1 calc R . .
C36 C 1.0800(11) 0.5861(8) 0.2205(6) 0.128(8) Uani 1 1 d . . .
H36A H 1.1203 0.6087 0.2417 0.192 Uiso 1 1 calc R . .
H36B H 1.0403 0.6147 0.2093 0.192 Uiso 1 1 calc R . .
H36C H 1.0969 0.5667 0.1817 0.192 Uiso 1 1 calc R . .
C37 C 1.1284(6) 0.6569(5) 0.4617(5) 0.036(3) Uani 1 1 d . . .
C38 C 1.1959(6) 0.6998(5) 0.5415(5) 0.034(3) Uani 1 1 d . . .
C39 C 1.2252(6) 0.7224(6) 0.6005(5) 0.046(3) Uani 1 1 d . . .
H39 H 1.1964 0.7239 0.6370 0.056 Uiso 1 1 calc R . .
C40 C 1.2955(6) 0.7417(6) 0.6035(5) 0.050(3) Uani 1 1 d . . .
H40 H 1.3163 0.7560 0.6429 0.059 Uiso 1 1 calc R . .
C41 C 1.3388(6) 0.7410(6) 0.5483(5) 0.045(3) Uani 1 1 d . . .
C42 C 1.3106(6) 0.7189(6) 0.4901(5) 0.047(3) Uani 1 1 d . . .
H42 H 1.3387 0.7189 0.4531 0.056 Uiso 1 1 calc R . .
C43 C 1.2382(5) 0.6965(5) 0.4885(5) 0.033(3) Uani 1 1 d . . .
C44 C 1.4146(7) 0.7634(6) 0.5519(6) 0.047(3) Uani 1 1 d . . .
C45 C 0.7250(7) 0.6847(6) 0.7121(6) 0.061(4) Uani 1 1 d . . .
H45A H 0.6906 0.7132 0.6897 0.073 Uiso 1 1 calc R . .
H45B H 0.7745 0.6949 0.6986 0.073 Uiso 1 1 calc R . .
C46 C 0.7075(7) 0.6211(7) 0.6915(6) 0.069(4) Uani 1 1 d . . .
H46A H 0.6595 0.6092 0.7074 0.082 Uiso 1 1 calc R . .
H46B H 0.7445 0.5925 0.7102 0.082 Uiso 1 1 calc R . .
C47 C 0.7057(8) 0.6158(8) 0.6189(6) 0.086(5) Uani 1 1 d . . .
H47A H 0.7539 0.6276 0.6034 0.104 Uiso 1 1 calc R . .
H47B H 0.6693 0.6451 0.6005 0.104 Uiso 1 1 calc R . .
C48 C 0.6866(9) 0.5496(9) 0.5945(7) 0.107(6) Uani 1 1 d . . .
H48A H 0.6863 0.5489 0.5478 0.160 Uiso 1 1 calc R . .
H48B H 0.6384 0.5379 0.6087 0.160 Uiso 1 1 calc R . .
H48C H 0.7230 0.5204 0.6117 0.160 Uiso 1 1 calc R . .
C49 C 0.6480(8) 0.6876(7) 0.8098(6) 0.076(5) Uani 1 1 d . . .
H49A H 0.6514 0.6939 0.8565 0.091 Uiso 1 1 calc R . .
H49B H 0.6324 0.6445 0.8019 0.091 Uiso 1 1 calc R . .
C50 C 0.5900(8) 0.7304(8) 0.7814(7) 0.086(5) Uani 1 1 d . . .
H50A H 0.5791 0.7189 0.7364 0.103 Uiso 1 1 calc R . .
H50B H 0.6085 0.7731 0.7823 0.103 Uiso 1 1 calc R . .
C51 C 0.5191(10) 0.7269(9) 0.8189(8) 0.104(6) Uani 1 1 d . . .
H51A H 0.4987 0.6848 0.8159 0.124 Uiso 1 1 calc R . .
H51B H 0.5302 0.7361 0.8645 0.124 Uiso 1 1 calc R . .
C52 C 0.4638(12) 0.7725(13) 0.7922(12) 0.186(11) Uani 1 1 d . . .
H52A H 0.4191 0.7695 0.8159 0.279 Uiso 1 1 calc R . .
H52B H 0.4529 0.7633 0.7471 0.279 Uiso 1 1 calc R . .
H52C H 0.4836 0.8143 0.7963 0.279 Uiso 1 1 calc R . .
C53 C 0.7788(9) 0.6624(7) 0.8237(7) 0.088(5) Uani 1 1 d . . .
H53A H 0.7696 0.6177 0.8192 0.106 Uiso 1 1 calc R . .
H53B H 0.7728 0.6732 0.8690 0.106 Uiso 1 1 calc R . .
C54 C 0.8575(9) 0.6749(8) 0.8077(9) 0.100(6) Uani 1 1 d . . .
H54A H 0.8667 0.6563 0.7657 0.120 Uiso 1 1 calc R . .
H54B H 0.8645 0.7199 0.8039 0.120 Uiso 1 1 calc R . .
C55 C 0.9124(12) 0.6501(9) 0.8562(8) 0.118(7) Uani 1 1 d . . .
H55A H 0.9046 0.6053 0.8619 0.141 Uiso 1 1 calc R . .
H55B H 0.9061 0.6705 0.8978 0.141 Uiso 1 1 calc R . .
C56 C 0.9910(10) 0.6618(10) 0.8336(11) 0.145(9) Uani 1 1 d . . .
H56A H 1.0265 0.6448 0.8650 0.217 Uiso 1 1 calc R . .
H56B H 0.9990 0.7062 0.8293 0.217 Uiso 1 1 calc R . .
H56C H 0.9969 0.6418 0.7923 0.217 Uiso 1 1 calc R . .
C57 C 0.4009(9) 0.5903(8) 0.5552(8) 0.112(6) Uiso 1 1 d D . .
H57 H 0.4038 0.5829 0.5108 0.134 Uiso 1 1 calc R . .
C58 C 0.3356(9) 0.5817(9) 0.5862(8) 0.123(7) Uiso 1 1 d D . .
H58 H 0.2930 0.5688 0.5628 0.148 Uiso 1 1 calc R . .
C59 C 0.3336(9) 0.5919(8) 0.6496(8) 0.111(6) Uiso 1 1 d D . .
H59 H 0.2889 0.5856 0.6697 0.133 Uiso 1 1 calc R . .
C60 C 0.3921(10) 0.6107(9) 0.6860(8) 0.127(7) Uiso 1 1 d D . .
H60 H 0.3880 0.6181 0.7303 0.152 Uiso 1 1 calc R . .
C61 C 0.4591(10) 0.6191(9) 0.6567(8) 0.126(7) Uiso 1 1 d D . .
H61 H 0.5016 0.6307 0.6809 0.151 Uiso 1 1 calc R . .
C62 C 0.4610(9) 0.6098(8) 0.5912(8) 0.109(6) Uiso 1 1 d D . .
H62 H 0.5052 0.6171 0.5706 0.131 Uiso 1 1 calc R . .
C63 C 0.8633(10) 1.0057(9) 0.6025(8) 0.125(7) Uiso 1 1 d D . .
H63 H 0.8495 1.0056 0.5584 0.150 Uiso 1 1 calc R . .
C64 C 0.8133(10) 0.9883(9) 0.6489(9) 0.133(7) Uiso 1 1 d D . .
H64 H 0.7640 0.9789 0.6375 0.159 Uiso 1 1 calc R . .
C65 C 0.8391(9) 0.9855(8) 0.7103(8) 0.113(6) Uiso 1 1 d D . .
H65 H 0.8071 0.9708 0.7412 0.135 Uiso 1 1 calc R . .
C66 C 0.9070(10) 1.0022(9) 0.7309(8) 0.124(7) Uiso 1 1 d D . .
H66 H 0.9214 0.9987 0.7748 0.148 Uiso 1 1 calc R . .
C67 C 0.9549(10) 1.0243(9) 0.6877(9) 0.133(7) Uiso 1 1 d D . .
H67 H 1.0012 1.0398 0.7012 0.160 Uiso 1 1 calc R . .
C68 C 0.9328(10) 1.0230(9) 0.6234(9) 0.134(7) Uiso 1 1 d D . .
H68 H 0.9668 1.0344 0.5927 0.161 Uiso 1 1 calc R . .
C69 C 0.764(2) 0.750(2) 0.307(2) 0.126(16) Uiso 0.51(3) 1 d PD A 1
H69 H 0.7937 0.7143 0.3120 0.151 Uiso 0.51(3) 1 calc PR A 1
C70 C 0.7870(15) 0.807(3) 0.3312(14) 0.093(12) Uiso 0.51(3) 1 d PD A 1
H70 H 0.8325 0.8112 0.3538 0.112 Uiso 0.51(3) 1 calc PR A 1
C71 C 0.742(3) 0.8570(19) 0.321(2) 0.114(15) Uiso 0.51(3) 1 d PD A 1
H71 H 0.7587 0.8955 0.3378 0.137 Uiso 0.51(3) 1 calc PR A 1
C72 C 0.676(2) 0.8550(16) 0.290(2) 0.126(15) Uiso 0.51(3) 1 d PD A 1
H72 H 0.6467 0.8910 0.2843 0.151 Uiso 0.51(3) 1 calc PR A 1
C73 C 0.6517(14) 0.798(2) 0.2664(13) 0.068(10) Uiso 0.51(3) 1 d PD A 1
H73 H 0.6057 0.7946 0.2443 0.081 Uiso 0.51(3) 1 calc PR A 1
C74 C 0.696(3) 0.7471(14) 0.276(2) 0.098(15) Uiso 0.51(3) 1 d PD A 1
H74 H 0.6793 0.7084 0.2600 0.117 Uiso 0.51(3) 1 calc PR A 1
C69F C 0.731(3) 0.7358(11) 0.3009(15) 0.093(12) Uiso 0.49(3) 1 d PD A 2
H69F H 0.7380 0.6925 0.2985 0.112 Uiso 0.49(3) 1 calc PR A 2
C70F C 0.672(2) 0.764(2) 0.2688(13) 0.064(10) Uiso 0.49(3) 1 d PD A 2
H70F H 0.6372 0.7404 0.2456 0.076 Uiso 0.49(3) 1 calc PR A 2
C71F C 0.6660(18) 0.827(2) 0.2711(16) 0.082(11) Uiso 0.49(3) 1 d PD A 2
H71F H 0.6266 0.8460 0.2480 0.099 Uiso 0.49(3) 1 calc PR A 2
C72F C 0.714(3) 0.8633(13) 0.3055(17) 0.108(15) Uiso 0.49(3) 1 d PD A 2
H72F H 0.7080 0.9067 0.3063 0.129 Uiso 0.49(3) 1 calc PR A 2
C73F C 0.772(2) 0.8360(17) 0.3391(13) 0.074(11) Uiso 0.49(3) 1 d PD A 2
H73F H 0.8060 0.8603 0.3636 0.089 Uiso 0.49(3) 1 calc PR A 2
C74F C 0.7803(15) 0.7721(19) 0.3365(14) 0.074(11) Uiso 0.49(3) 1 d PD A 2
H74F H 0.8198 0.7532 0.3595 0.089 Uiso 0.49(3) 1 calc PR A 2
C75 C 0.3715(15) 1.0525(10) 0.5362(11) 0.199(11) Uiso 1 1 d D . .
H75 H 0.3723 1.0950 0.5469 0.238 Uiso 1 1 calc R . .
C76 C 0.4258(15) 1.0126(15) 0.5599(13) 0.43(3) Uiso 1 1 d D . .
H76 H 0.4657 1.0284 0.5850 0.516 Uiso 1 1 calc R . .
C77 C 0.4216(14) 0.9509(14) 0.5471(12) 0.295(19) Uiso 1 1 d D . .
H77 H 0.4591 0.9248 0.5639 0.354 Uiso 1 1 calc R . .
C78 C 0.3658(14) 0.9253(10) 0.5112(10) 0.171(10) Uiso 1 1 d D . .
H78 H 0.3632 0.8822 0.5040 0.206 Uiso 1 1 calc R . .
C79 C 0.3130(13) 0.9650(13) 0.4855(10) 0.225(14) Uiso 1 1 d D . .
H79 H 0.2737 0.9487 0.4600 0.270 Uiso 1 1 calc R . .
C80 C 0.3165(13) 1.0284(12) 0.4966(11) 0.206(12) Uiso 1 1 d D . .
H80 H 0.2812 1.0550 0.4770 0.247 Uiso 1 1 calc R . .

loop_
_atom_site_aniso_label
_atom_site_aniso_U_11
_atom_site_aniso_U_22
_atom_site_aniso_U_33
_atom_site_aniso_U_23
_atom_site_aniso_U_13
_atom_site_aniso_U_12
Mo1 0.0286(6) 0.0640(8) 0.0309(6) 0.0002(5) 0.0149(4) -0.0025(6)
Mo2 0.0271(6) 0.0599(8) 0.0290(5) -0.0021(5) 0.0137(4) -0.0023(5)
Cl1 0.0411(18) 0.077(2) 0.0408(16) 0.0016(15) 0.0229(13) -0.0024(17)
Cl2 0.0362(17) 0.072(2) 0.0472(17) -0.0043(15) 0.0231(13) -0.0068(16)
Cl3 0.0485(19) 0.075(2) 0.0426(16) -0.0044(16) 0.0267(14) -0.0046(17)
O1 0.032(4) 0.057(6) 0.042(4) 0.004(4) 0.013(3) -0.002(4)
O2 0.027(5) 0.126(9) 0.052(6) -0.003(5) -0.001(4) -0.011(5)
O3 0.028(5) 0.129(9) 0.056(6) -0.011(5) 0.016(4) -0.007(5)
O4 0.021(4) 0.067(6) 0.037(4) 0.002(4) 0.016(3) -0.003(4)
O5 0.026(5) 0.120(9) 0.059(6) -0.011(5) 0.006(4) -0.012(5)
O6 0.025(5) 0.110(8) 0.055(5) 0.000(5) 0.017(4) -0.007(5)
O7 0.052(5) 0.074(7) 0.062(5) 0.002(5) 0.029(4) -0.004(5)
O8 0.028(4) 0.092(7) 0.026(4) 0.000(4) 0.016(3) 0.019(4)
O9 0.028(4) 0.073(6) 0.027(4) -0.004(4) 0.017(3) 0.009(4)
O10 0.041(5) 0.081(7) 0.052(5) 0.003(5) 0.020(4) 0.002(5)
N1 0.027(5) 0.032(6) 0.043(5) -0.003(4) 0.003(4) -0.005(4)
N2 0.031(5) 0.061(7) 0.029(5) -0.012(4) 0.011(4) -0.006(5)
N3 0.032(6) 0.052(7) 0.040(5) -0.008(5) 0.002(4) 0.000(5)
N4 0.024(5) 0.073(7) 0.025(5) -0.007(5) 0.021(4) 0.001(5)
N5 0.059(7) 0.069(8) 0.051(7) 0.008(5) 0.021(6) -0.015(6)
C1 0.039(7) 0.050(9) 0.040(7) -0.014(6) 0.017(6) -0.003(6)
C2 0.027(7) 0.051(8) 0.050(7) -0.003(6) -0.003(5) 0.001(6)
C3 0.035(7) 0.072(10) 0.043(7) -0.009(6) 0.011(6) -0.011(6)
C4 0.034(7) 0.074(10) 0.043(7) -0.011(6) 0.001(6) 0.000(7)
C5 0.039(7) 0.047(8) 0.037(7) -0.003(6) 0.010(5) -0.005(6)
C6 0.018(6) 0.049(8) 0.033(6) -0.001(5) 0.008(5) -0.008(5)
C7 0.033(7) 0.063(10) 0.066(8) -0.020(7) 0.019(6) -0.019(7)
C8 0.047(8) 0.092(12) 0.078(9) -0.037(8) 0.022(7) -0.008(8)
C9 0.050(9) 0.093(12) 0.068(9) -0.018(8) 0.030(7) -0.021(8)
C10 0.053(9) 0.079(12) 0.099(11) -0.006(9) 0.026(8) -0.026(8)
C11 0.055(9) 0.077(11) 0.033(7) -0.008(7) 0.020(6) -0.021(7)
C12 0.22(2) 0.17(2) 0.026(8) -0.008(9) 0.010(10) -0.120(18)
C13 0.093(16) 0.55(6) 0.051(11) 0.05(2) -0.001(10) 0.04(2)
C14 0.39(4) 0.094(17) 0.058(11) -0.026(11) 0.083(17) -0.03(2)
C15 0.031(7) 0.044(8) 0.035(6) -0.008(5) 0.012(5) -0.001(5)
C16 0.027(7) 0.048(8) 0.038(6) 0.000(6) 0.008(5) 0.001(6)
C17 0.028(7) 0.061(9) 0.040(7) -0.001(6) 0.011(5) -0.003(6)
C18 0.033(8) 0.093(11) 0.036(7) 0.001(6) 0.017(5) -0.006(7)
C19 0.021(6) 0.059(9) 0.044(7) -0.002(6) 0.003(5) -0.011(6)
C20 0.028(7) 0.061(9) 0.048(7) -0.001(6) 0.018(5) -0.001(6)
C21 0.029(7) 0.047(8) 0.026(6) 0.004(5) 0.007(5) 0.000(6)
C22 0.025(7) 0.083(10) 0.045(8) -0.003(7) 0.003(6) -0.007(6)
C23 0.036(7) 0.047(8) 0.026(6) 0.003(5) 0.006(5) 0.015(6)
C24 0.036(7) 0.058(9) 0.035(7) 0.001(6) 0.008(5) -0.002(6)
C25 0.038(8) 0.061(9) 0.048(8) 0.001(6) 0.000(6) -0.004(6)
C26 0.059(9) 0.055(9) 0.029(6) -0.010(6) 0.021(6) -0.002(7)
C27 0.040(7) 0.054(9) 0.027(6) -0.007(5) 0.014(5) -0.011(6)
C28 0.033(7) 0.046(8) 0.029(6) -0.010(5) 0.016(5) 0.000(6)
C29 0.028(7) 0.052(9) 0.051(7) -0.009(6) 0.015(5) -0.017(6)
C30 0.032(7) 0.103(13) 0.064(9) 0.016(8) 0.020(6) 0.003(8)
C31 0.031(7) 0.087(12) 0.092(10) 0.034(8) 0.027(7) -0.017(7)
C32 0.041(8) 0.110(14) 0.085(10) -0.031(9) 0.018(7) -0.022(8)
C33 0.079(10) 0.066(11) 0.042(8) -0.021(7) 0.019(7) -0.012(8)
C34 0.098(14) 0.24(2) 0.070(11) -0.082(14) 0.030(10) -0.062(15)
C35 0.25(3) 0.16(2) 0.106(16) -0.066(15) 0.015(17) 0.09(2)
C36 0.21(2) 0.133(17) 0.041(9) -0.010(9) 0.059(11) -0.047(15)
C37 0.027(7) 0.045(8) 0.035(6) -0.012(5) 0.006(5) -0.009(5)
C38 0.021(6) 0.047(8) 0.036(6) 0.004(5) 0.006(5) 0.011(5)
C39 0.022(7) 0.077(10) 0.042(7) -0.017(6) 0.012(5) -0.008(6)
C40 0.036(8) 0.064(10) 0.048(7) -0.001(6) 0.000(6) 0.006(6)
C41 0.030(7) 0.060(9) 0.044(7) -0.004(6) 0.003(5) -0.006(6)
C42 0.024(7) 0.066(9) 0.051(8) -0.001(6) 0.008(5) -0.002(6)
C43 0.019(6) 0.047(8) 0.032(6) -0.001(5) 0.000(5) 0.004(5)
C44 0.042(8) 0.050(9) 0.049(8) 0.003(6) -0.002(6) 0.004(6)
C45 0.053(8) 0.081(12) 0.050(8) -0.004(7) 0.019(6) -0.018(8)
C46 0.069(10) 0.087(12) 0.051(8) -0.009(8) 0.020(7) -0.018(8)
C47 0.076(11) 0.120(15) 0.065(10) -0.022(9) 0.022(8) -0.033(10)
C48 0.081(12) 0.18(2) 0.065(10) -0.034(11) 0.029(8) -0.038(12)
C49 0.080(11) 0.110(14) 0.040(8) -0.007(8) 0.038(7) -0.030(10)
C50 0.051(10) 0.129(16) 0.080(11) 0.004(10) 0.024(8) -0.017(10)
C51 0.085(14) 0.137(19) 0.090(12) 0.003(11) 0.030(10) -0.021(12)
C52 0.096(18) 0.26(4) 0.20(3) 0.04(2) 0.072(17) 0.00(2)
C53 0.127(16) 0.087(13) 0.053(9) 0.006(8) 0.024(10) -0.014(11)
C54 0.096(14) 0.084(14) 0.125(15) -0.009(11) 0.049(12) 0.009(11)
C55 0.139(19) 0.125(18) 0.086(13) -0.036(11) -0.028(13) 0.036(14)
C56 0.075(14) 0.18(2) 0.18(2) -0.078(17) -0.008(14) 0.016(14)

loop_
_atom_type_symbol
_atom_type_description
_atom_type_scat_dispersion_real
_atom_type_scat_dispersion_imag
_atom_type_scat_source
Mo Mo -1.6832 0.6857 'International Tables Vol C Tables 4.2.6.8 and 6.1.1.4'
Cl Cl 0.1484 0.1585 'International Tables Vol C Tables 4.2.6.8 and 6.1.1.4'
O O 0.0106 0.0060 'International Tables Vol C Tables 4.2.6.8 and 6.1.1.4'
N N 0.0061 0.0033 'International Tables Vol C Tables 4.2.6.8 and 6.1.1.4'
C C 0.0033 0.0016 'International Tables Vol C Tables 4.2.6.8 and 6.1.1.4'
H H 0.0000 0.0000 'International Tables Vol C Tables 4.2.6.8 and 6.1.1.4'

loop_
_geom_angle_atom_site_label_1
_geom_angle_atom_site_label_2
_geom_angle_atom_site_label_3
_geom_angle
O7 Mo1 O8 104.4(4)
O7 Mo1 O1 105.8(4)
O8 Mo1 O1 147.6(3)
O7 Mo1 N1 93.1(3)
O8 Mo1 N1 87.6(3)
O1 Mo1 N1 79.4(3)
O7 Mo1 Cl1 97.6(3)
O8 Mo1 Cl1 98.7(2)
O1 Mo1 Cl1 88.8(2)
N1 Mo1 Cl1 165.9(2)
O10 Mo2 O9 105.5(4)
O10 Mo2 O4 104.9(4)
O9 Mo2 O4 147.3(3)
O10 Mo2 N3 93.1(3)
O9 Mo2 N3 86.8(3)
O4 Mo2 N3 79.8(3)
O10 Mo2 Cl2 97.5(3)
O9 Mo2 Cl2 98.7(2)
O4 Mo2 Cl2 89.0(2)
N3 Mo2 Cl2 166.2(2)
C1 O1 Mo1 137.2(7)
C23 O4 Mo2 142.2(7)
C15 N1 C16 105.8(8)
C15 N1 Mo1 127.9(7)
C16 N1 Mo1 126.2(7)
C15 N2 C21 109.3(8)
C37 N3 C38 106.7(8)
C37 N3 Mo2 128.1(7)
C38 N3 Mo2 124.9(7)
C37 N4 C43 109.8(8)
C49 N5 C53 111.3(11)
C49 N5 C45 114.0(10)
C53 N5 C45 114.4(11)
O1 C1 C6 119.4(9)
O1 C1 C2 119.0(10)
C6 C1 C2 121.6(10)
C3 C2 C1 115.6(10)
C3 C2 C7 122.0(10)
C1 C2 C7 122.4(10)
C2 C3 C4 123.8(10)
C5 C4 C3 117.7(10)
C5 C4 C11 122.1(11)
C3 C4 C11 120.2(10)
C4 C5 C6 121.7(10)
C5 C6 C1 119.6(10)
C5 C6 C15 120.2(9)
C1 C6 C15 119.9(9)
C9 C7 C10 106.6(11)
C9 C7 C8 106.2(10)
C10 C7 C8 110.8(11)
C9 C7 C2 112.9(10)
C10 C7 C2 110.8(10)
C8 C7 C2 109.4(11)
C14 C11 C12 112.7(15)
C14 C11 C13 107.8(17)
C12 C11 C13 104.4(16)
C14 C11 C4 108.4(12)
C12 C11 C4 112.3(10)
C13 C11 C4 111.1(11)
N2 C15 N1 110.1(9)
N2 C15 C6 124.1(9)
N1 C15 C6 125.7(9)
C17 C16 C21 122.5(10)
C17 C16 N1 129.9(9)
C21 C16 N1 107.6(9)
C16 C17 C18 117.8(10)
C17 C18 C19 119.6(10)
C20 C19 C18 121.1(10)
C20 C19 C22 119.6(10)
C18 C19 C22 119.2(10)
C21 C20 C19 118.2(10)
N2 C21 C20 132.1(9)
N2 C21 C16 107.2(9)
C20 C21 C16 120.7(10)
O3 C22 O2 122.9(10)
O3 C22 C19 120.2(11)
O2 C22 C19 116.9(10)
O4 C23 C28 119.5(9)
O4 C23 C24 119.2(9)
C28 C23 C24 121.1(9)
C25 C24 C23 116.1(10)
C25 C24 C29 122.7(10)
C23 C24 C29 121.1(9)
C26 C25 C24 123.9(11)
C27 C26 C25 118.2(10)
C27 C26 C33 121.3(11)
C25 C26 C33 120.1(11)
C26 C27 C28 121.7(10)
C23 C28 C27 118.9(10)
C23 C28 C37 122.0(9)
C27 C28 C37 119.1(9)
C32 C29 C30 108.1(10)
C32 C29 C31 109.2(11)
C30 C29 C31 110.0(10)
C32 C29 C24 110.8(9)
C30 C29 C24 108.7(9)
C31 C29 C24 109.9(9)
C34 C33 C36 111.2(13)
C34 C33 C35 105.1(15)
C36 C33 C35 109.6(16)
C34 C33 C26 114.0(12)
C36 C33 C26 108.6(12)
C35 C33 C26 108.3(11)
N4 C37 N3 108.4(8)
N4 C37 C28 125.8(9)
N3 C37 C28 125.5(9)
C43 C38 C39 120.9(10)
C43 C38 N3 108.1(9)
C39 C38 N3 130.9(9)
C40 C39 C38 118.4(10)
C39 C40 C41 121.2(11)
C42 C41 C40 121.0(10)
C42 C41 C44 118.4(10)
C40 C41 C44 120.6(10)
C41 C42 C43 117.0(10)
N4 C43 C38 106.9(9)
N4 C43 C42 131.7(10)
C38 C43 C42 121.4(10)
O6 C44 O5 123.0(11)
O6 C44 C41 120.7(11)
O5 C44 C41 116.3(10)
C46 C45 N5 115.0(10)
C45 C46 C47 111.0(11)
C46 C47 C48 113.1(13)
N5 C49 C50 114.6(11)
C49 C50 C51 111.3(13)
C52 C51 C50 110.3(15)
N5 C53 C54 116.1(12)
C55 C54 C53 113.9(16)
C54 C55 C56 109.9(17)
C62 C57 C58 117.9(15)
C59 C58 C57 119.6(15)
C58 C59 C60 123.5(16)
C59 C60 C61 118.6(16)
C62 C61 C60 118.0(15)
C57 C62 C61 122.3(15)
C68 C63 C64 118.0(15)
C65 C64 C63 117.0(16)
C66 C65 C64 125.1(16)
C65 C66 C67 119.2(16)
C66 C67 C68 117.6(16)
C63 C68 C67 122.7(16)
C74 C69 C70 117.5(19)
C71 C70 C69 119(2)
C70 C71 C72 125(2)
C71 C72 C73 117(2)
C74 C73 C72 119.0(18)
C69 C74 C73 123(2)
C74F C69F C70F 118.7(18)
C71F C70F C69F 119.3(18)
C70F C71F C72F 123(2)
C71F C72F C73F 119(2)
C72F C73F C74F 119.1(18)
C69F C74F C73F 121.2(19)
C80 C75 C76 118.2(19)
C77 C76 C75 120(2)
C78 C77 C76 123(2)
C77 C78 C79 117.3(19)
C78 C79 C80 121.3(19)
C75 C80 C79 120.0(19)

loop_
_geom_bond_atom_site_label_1
_geom_bond_atom_site_label_2
_geom_bond_distance
Mo1 O7 1.647(8)
Mo1 O8 1.703(8)
Mo1 O1 1.941(7)
Mo1 N1 2.129(8)
Mo1 Cl1 2.345(3)
Mo2 O10 1.664(8)
Mo2 O9 1.699(8)
Mo2 O4 1.938(7)
Mo2 N3 2.153(9)
Mo2 Cl2 2.357(3)
O1 C1 1.384(11)
O2 C22 1.300(13)
O3 C22 1.236(13)
O4 C23 1.343(11)
O5 C44 1.301(12)
O6 C44 1.244(13)
N1 C15 1.366(12)
N1 C16 1.421(13)
N2 C15 1.351(12)
N2 C21 1.365(12)
N3 C37 1.370(12)
N3 C38 1.403(13)
N4 C37 1.348(12)
N4 C43 1.368(12)
N5 C49 1.477(15)
N5 C53 1.486(17)
N5 C45 1.519(14)
C1 C6 1.391(14)
C1 C2 1.412(14)
C2 C3 1.399(14)
C2 C7 1.528(15)
C3 C4 1.399(15)
C4 C5 1.369(14)
C4 C11 1.544(15)
C5 C6 1.384(13)
C6 C15 1.431(13)
C7 C9 1.508(16)
C7 C10 1.508(18)
C7 C8 1.525(16)
C11 C14 1.42(2)
C11 C12 1.455(18)
C11 C13 1.53(2)
C16 C17 1.367(14)
C16 C21 1.393(13)
C17 C18 1.387(14)
C18 C19 1.434(14)
C19 C20 1.372(14)
C19 C22 1.465(15)
C20 C21 1.372(14)
C23 C28 1.388(14)
C23 C24 1.407(14)
C24 C25 1.396(15)
C24 C29 1.548(14)
C25 C26 1.390(15)
C26 C27 1.336(15)
C26 C33 1.568(15)
C27 C28 1.421(13)
C28 C37 1.422(14)
C29 C32 1.509(15)
C29 C30 1.518(17)
C29 C31 1.525(16)
C33 C34 1.469(18)
C33 C36 1.492(19)
C33 C35 1.51(2)
C38 C43 1.371(13)
C38 C39 1.403(14)
C39 C40 1.344(14)
C40 C41 1.419(15)
C41 C42 1.377(14)
C41 C44 1.460(15)
C42 C43 1.404(14)
C45 C46 1.464(16)
C46 C47 1.513(16)
C47 C48 1.55(2)
C49 C50 1.503(19)
C50 C51 1.536(19)
C51 C52 1.50(3)
C53 C54 1.507(19)
C54 C55 1.49(2)
C55 C56 1.55(2)
C57 C62 1.364(14)
C57 C58 1.388(14)
C58 C59 1.337(14)
C59 C60 1.342(14)
C60 C61 1.398(14)
C61 C62 1.377(14)
C63 C68 1.373(14)
C63 C64 1.402(15)
C64 C65 1.343(14)
C65 C66 1.340(14)
C66 C67 1.362(15)
C67 C68 1.379(14)
C69 C74 1.373(13)
C69 C70 1.388(13)
C70 C71 1.356(13)
C71 C72 1.358(13)
C72 C73 1.378(13)
C73 C74 1.376(13)
C69F C74F 1.376(13)
C69F C70F 1.384(13)
C70F C71F 1.355(13)
C71F C72F 1.356(13)
C72F C73F 1.376(13)
C73F C74F 1.382(13)
C75 C80 1.371(13)
C75 C76 1.384(13)
C76 C77 1.355(13)
C77 C78 1.352(13)
C78 C79 1.377(13)
C79 C80 1.384(13)
